data_7243999
loop_
_publ_author_name
'Melvin, Marissa K.'
'Skelton, Brian W.'
'Eggers, Paul K.'
'Raston, Colin L.'

_publ_section_title
;
 Synthesis, crystallization and Hirshfeld surface analysis of transition
 metal carboxylate pentapyridines
;
_journal_issue 1
_journal_name_full CrystEngComm
_journal_page_first 57
_journal_page_last 69
_journal_paper_doi 10.1039/D1CE01248G
_journal_volume 24
_journal_year 2022
_chemical_formula_moiety 'C30 H26 N5 Ni O3, C F3 O3 S, 2.27(H2 O)'
_chemical_formula_sum 'C31 H30.54 F3 N5 Ni O8.27 S'
_chemical_formula_weight 753.23
_space_group_IT_number 2
_space_group_name_Hall '-P 1'
_space_group_name_H-M_alt 'P -1'
_symmetry_cell_setting triclinic
_symmetry_space_group_name_Hall '-P 1'
_symmetry_space_group_name_H-M 'P -1'
_atom_sites_solution_hydrogens geom
_atom_sites_solution_primary direct
_atom_sites_solution_secondary difmap
_audit_block_doi 10.5517/ccdc.csd.cc1z8j3w
_audit_creation_date 2014-05-15T08:25:22-00:00
_audit_creation_method 'WinGX routine CIF_UPDATE'
_audit_update_record
;
2018-02-23 deposited with the CCDC.	2021-11-24 downloaded from the CCDC.
;
_cell_angle_alpha 104.917(2)
_cell_angle_beta 98.643(2)
_cell_angle_gamma 113.012(3)
_cell_formula_units_Z 2
_cell_length_a 11.0416(3)
_cell_length_b 11.7979(4)
_cell_length_c 14.2305(3)
_cell_measurement_reflns_used 16651
_cell_measurement_temperature 150(2)
_cell_measurement_theta_max 37.35
_cell_measurement_theta_min 3.703
_cell_volume 1581.79(9)
_computing_cell_refinement
;
        CrysAlisPro, Oxford Diffraction Ltd.,
        Version 1.171.33.52 (release 06-11-2009 CrysAlis171 .NET)
        (compiled Nov  6 2009,16:24:50)
;
_computing_data_collection
;
        CrysAlisPro, Oxford Diffraction Ltd.,
        Version 1.171.33.52 (release 06-11-2009 CrysAlis171 .NET)
        (compiled Nov  6 2009,16:24:50)
;
_computing_data_reduction
;
        CrysAlisPro, Oxford Diffraction Ltd.,
        Version 1.171.33.52 (release 06-11-2009 CrysAlis171 .NET)
        (compiled Nov  6 2009,16:24:50)
;
_computing_molecular_graphics 'Diamond (Brandenburg, K., (1999)'
_computing_publication_material 'WinGX Farrugia, L. J. (1999)'
_computing_structure_refinement 'SHELXL-97 (Sheldrick, 2008)'
_diffrn_ambient_temperature 150(2)
_diffrn_detector 'CCD plate'
_diffrn_detector_area_resol_mean 10.4738
_diffrn_measured_fraction_theta_full 0.989
_diffrn_measured_fraction_theta_max 0.955
_diffrn_measurement_device 'four-circle diffractometer'
_diffrn_measurement_device_type 'Oxford Diffraction Gemini diffractometer'
_diffrn_measurement_method '\w scans'
_diffrn_orient_matrix_UB_11 0.0543896
_diffrn_orient_matrix_UB_12 -0.0131717
_diffrn_orient_matrix_UB_13 0.0189036
_diffrn_orient_matrix_UB_21 0.0455229
_diffrn_orient_matrix_UB_22 0.0680944
_diffrn_orient_matrix_UB_23 0.0183092
_diffrn_orient_matrix_UB_31 -0.0161732
_diffrn_orient_matrix_UB_32 0.0064731
_diffrn_orient_matrix_UB_33 0.0468848
_diffrn_radiation_monochromator graphite
_diffrn_radiation_probe x-ray
_diffrn_radiation_type MoK\a
_diffrn_radiation_wavelength 0.71073
_diffrn_reflns_av_R_equivalents 0.0406
_diffrn_reflns_av_unetI/netI 0.0459
_diffrn_reflns_limit_h_max 18
_diffrn_reflns_limit_h_min -18
_diffrn_reflns_limit_k_max 19
_diffrn_reflns_limit_k_min -19
_diffrn_reflns_limit_l_max 23
_diffrn_reflns_limit_l_min -24
_diffrn_reflns_number 52816
_diffrn_reflns_theta_full 37
_diffrn_reflns_theta_max 37.68
_diffrn_reflns_theta_min 3.48
_diffrn_source 'Enhance (Mo) X-ray Source'
_exptl_absorpt_coefficient_mu 0.758
_exptl_absorpt_correction_T_max 0.927
_exptl_absorpt_correction_T_min 0.831
_exptl_absorpt_correction_type analytical
_exptl_absorpt_process_details
;
       CrysAlisPro, Oxford Diffraction Ltd.

;
_exptl_crystal_colour pink
_exptl_crystal_density_diffrn 1.581
_exptl_crystal_density_method 'not measured'
_exptl_crystal_description plate
_exptl_crystal_F_000 777
_exptl_crystal_size_max 0.36
_exptl_crystal_size_mid 0.24
_exptl_crystal_size_min 0.12
_refine_diff_density_max 1.04
_refine_diff_density_min -0.561
_refine_diff_density_rms 0.075
_refine_ls_extinction_method none
_refine_ls_goodness_of_fit_ref 1.03
_refine_ls_hydrogen_treatment mixed
_refine_ls_matrix_type full
_refine_ls_number_parameters 549
_refine_ls_number_reflns 16092
_refine_ls_number_restraints 25
_refine_ls_restrained_S_all 1.031
_refine_ls_R_factor_all 0.0706
_refine_ls_R_factor_gt 0.0475
_refine_ls_shift/su_max 0.003
_refine_ls_shift/su_mean 0
_refine_ls_structure_factor_coef Fsqd
_refine_ls_weighting_details 'calc w=1/[\s^2^(Fo^2^)+(0.0518P)^2^+0.5428P] where P=(Fo^2^+2Fc^2^)/3'
_refine_ls_weighting_scheme calc
_refine_ls_wR_factor_gt 0.1103
_refine_ls_wR_factor_ref 0.1221
_reflns_number_gt 12113
_reflns_number_total 16092
_reflns_threshold_expression I>2\s(I)
_cod_data_source_file d1ce01248g2.cif
_cod_data_source_block nicooh
_cod_depositor_comments 'Adding full bibliography for 7243997--7243999.cif.'
_cod_original_cell_volume 1581.79(8)
_cod_database_code 7243999

loop_
_symmetry_equiv_pos_as_xyz
'x, y, z'
'-x, -y, -z'

loop_
_atom_site_label
_atom_site_type_symbol
_atom_site_fract_x
_atom_site_fract_y
_atom_site_fract_z
_atom_site_U_iso_or_equiv
_atom_site_adp_type
_atom_site_occupancy
_atom_site_symmetry_multiplicity
_atom_site_calc_flag
_atom_site_refinement_flags
_atom_site_disorder_assembly
_atom_site_disorder_group
Ni1 Ni 0.592254(15) 0.370542(16) 0.734326(12) 0.01648(4) Uani 1 1 d . . .
N11 N 0.40325(10) 0.36678(11) 0.70723(8) 0.01831(18) Uani 1 1 d . . .
C12 C 0.39203(12) 0.47982(13) 0.73611(11) 0.0203(2) Uani 1 1 d . . .
C13 C 0.26492(13) 0.48024(14) 0.71512(11) 0.0230(2) Uani 1 1 d . . .
H13 H 0.2587 0.5607 0.7329 0.028 Uiso 1 1 calc R . .
C14 C 0.14758(13) 0.36169(14) 0.66790(10) 0.0208(2) Uani 1 1 d . . .
C15 C 0.16052(13) 0.24660(14) 0.64097(11) 0.0229(2) Uani 1 1 d . . .
H15 H 0.0811 0.1644 0.6099 0.027 Uiso 1 1 calc R . .
C16 C 0.29012(12) 0.25131(13) 0.65952(10) 0.0193(2) Uani 1 1 d . . .
C17 C 0.00560(13) 0.35516(14) 0.64809(11) 0.0239(2) Uani 1 1 d . . .
O11 O -0.00941(11) 0.44305(13) 0.62308(11) 0.0358(3) Uani 1 1 d D . .
O12 O -0.08762(11) 0.25845(11) 0.65827(10) 0.0322(2) Uani 1 1 d . . .
C20 C 0.52506(13) 0.60791(13) 0.79427(12) 0.0240(3) Uani 1 1 d . . .
C21 C 0.48903(16) 0.72331(15) 0.82279(16) 0.0361(4) Uani 1 1 d . . .
H21A H 0.4235 0.7065 0.863 0.054 Uiso 1 1 calc R . .
H21B H 0.4481 0.7326 0.7609 0.054 Uiso 1 1 calc R . .
H21C H 0.5725 0.8044 0.8626 0.054 Uiso 1 1 calc R . .
C60 C 0.30795(12) 0.12471(13) 0.62791(10) 0.0205(2) Uani 1 1 d . . .
C61 C 0.16682(14) 0.00495(14) 0.57544(12) 0.0275(3) Uani 1 1 d . . .
H61A H 0.1787 -0.0752 0.5557 0.041 Uiso 1 1 calc R . .
H61B H 0.122 0.0143 0.515 0.041 Uiso 1 1 calc R . .
H61C H 0.1099 -0.0005 0.6223 0.041 Uiso 1 1 calc R . .
N21 N 0.67077(11) 0.54186(11) 0.69834(9) 0.0213(2) Uani 1 1 d . . .
C22 C 0.62583(14) 0.63265(14) 0.72830(12) 0.0255(3) Uani 1 1 d . . .
C23 C 0.67584(19) 0.74764(19) 0.70618(19) 0.0456(5) Uani 1 1 d . . .
H23 H 0.6427 0.8105 0.7267 0.055 Uiso 1 1 calc R . .
C24 C 0.7745(2) 0.7702(2) 0.6540(2) 0.0559(7) Uani 1 1 d . . .
H24 H 0.8078 0.8476 0.6372 0.067 Uiso 1 1 calc R . .
C25 C 0.82351(18) 0.6796(2) 0.62692(16) 0.0400(4) Uani 1 1 d . . .
H25 H 0.8923 0.6937 0.5924 0.048 Uiso 1 1 calc R . .
C26 C 0.77001(15) 0.56749(16) 0.65133(12) 0.0273(3) Uani 1 1 d . . .
H26 H 0.8051 0.5055 0.6341 0.033 Uiso 1 1 calc R . .
N31 N 0.64681(11) 0.50831(11) 0.87908(9) 0.0211(2) Uani 1 1 d . . .
C32 C 0.60024(13) 0.59963(14) 0.89097(11) 0.0245(3) Uani 1 1 d . . .
C33 C 0.62921(18) 0.68875(18) 0.98695(14) 0.0388(4) Uani 1 1 d . . .
H33 H 0.592 0.7498 0.9956 0.047 Uiso 1 1 calc R . .
C34 C 0.7126(2) 0.6880(2) 1.06990(14) 0.0452(5) Uani 1 1 d . . .
H34 H 0.7329 0.7487 1.1355 0.054 Uiso 1 1 calc R . .
C35 C 0.76532(19) 0.59969(19) 1.05672(12) 0.0371(4) Uani 1 1 d . . .
H35 H 0.825 0.5994 1.1121 0.044 Uiso 1 1 calc R . .
C36 C 0.72902(15) 0.51042(15) 0.95996(11) 0.0275(3) Uani 1 1 d . . .
H36 H 0.764 0.4477 0.9504 0.033 Uiso 1 1 calc R . .
N41 N 0.52570(11) 0.23388(11) 0.58785(9) 0.0207(2) Uani 1 1 d . . .
C42 C 0.39767(13) 0.13337(13) 0.55411(10) 0.0201(2) Uani 1 1 d . . .
C43 C 0.35002(15) 0.04087(15) 0.45680(11) 0.0261(3) Uani 1 1 d . . .
H43 H 0.2604 -0.0303 0.4342 0.031 Uiso 1 1 calc R . .
C44 C 0.43458(18) 0.05339(17) 0.39301(11) 0.0305(3) Uani 1 1 d . . .
H44 H 0.4026 -0.0082 0.326 0.037 Uiso 1 1 calc R . .
C45 C 0.56495(18) 0.15571(16) 0.42765(11) 0.0293(3) Uani 1 1 d . . .
H45 H 0.6244 0.1665 0.3853 0.035 Uiso 1 1 calc R . .
C46 C 0.60693(16) 0.24238(15) 0.52585(11) 0.0258(3) Uani 1 1 d . . .
H46 H 0.6979 0.3115 0.5508 0.031 Uiso 1 1 calc R . .
N51 N 0.50807(11) 0.20161(11) 0.77304(8) 0.01857(18) Uani 1 1 d . . .
C52 C 0.37878(12) 0.10894(12) 0.72212(10) 0.0192(2) Uani 1 1 d . . .
C53 C 0.31513(14) 0.00169(14) 0.75158(12) 0.0248(3) Uani 1 1 d . . .
H53 H 0.223 -0.0612 0.7163 0.03 Uiso 1 1 calc R . .
C54 C 0.38689(16) -0.01299(15) 0.83288(12) 0.0280(3) Uani 1 1 d . . .
H54 H 0.3443 -0.0852 0.8543 0.034 Uiso 1 1 calc R . .
C55 C 0.52112(16) 0.07917(15) 0.88197(12) 0.0283(3) Uani 1 1 d . . .
H55 H 0.5735 0.0706 0.9367 0.034 Uiso 1 1 calc R . .
C56 C 0.57785(14) 0.18460(14) 0.84954(11) 0.0242(2) Uani 1 1 d . . .
H56 H 0.6704 0.2477 0.8831 0.029 Uiso 1 1 calc R . .
O1 O 0.77982(10) 0.37040(10) 0.76510(8) 0.02331(19) Uani 1 1 d D . .
H1AO H 0.806(2) 0.3268(19) 0.7219(15) 0.046(6) Uiso 1 1 d D . .
H1BO H 0.847(2) 0.4433(16) 0.7938(17) 0.053(7) Uiso 1 1 d D . .
S2 S 1.09513(8) 0.71285(8) 0.93169(9) 0.03093(17) Uani 0.728(3) 1 d P A 1
O21 O 0.9756(4) 0.6168(4) 0.8496(3) 0.0628(10) Uani 0.728(3) 1 d P A 1
O22 O 1.2236(6) 0.7429(7) 0.9088(4) 0.0486(14) Uani 0.728(3) 1 d P A 1
O23 O 1.0942(2) 0.7006(2) 1.02813(16) 0.0459(5) Uani 0.728(3) 1 d P A 1
C2 C 1.0739(3) 0.8615(3) 0.9411(3) 0.0441(6) Uani 0.728(3) 1 d PU A 1
F21 F 1.1758(6) 0.9625(5) 1.0118(6) 0.0899(18) Uani 0.728(3) 1 d P A 1
F22 F 1.0715(2) 0.8885(2) 0.8574(2) 0.0656(6) Uani 0.728(3) 1 d P A 1
F23 F 0.9573(6) 0.8453(5) 0.9630(5) 0.0980(18) Uani 0.728(3) 1 d P A 1
S3 S 1.0940(2) 0.7245(3) 0.8981(2) 0.0352(5) Uani 0.272(3) 1 d P A 2
O31 O 0.9830(10) 0.6060(10) 0.8895(7) 0.062(3) Uani 0.272(3) 1 d P A 2
O32 O 1.0704(7) 0.7800(10) 0.8184(5) 0.076(3) Uani 0.272(3) 1 d P A 2
O33 O 1.2277(17) 0.7292(16) 0.9206(9) 0.033(2) Uani 0.272(3) 1 d P A 2
C3 C 1.1015(9) 0.8463(9) 1.0099(9) 0.058(2) Uani 0.272(3) 1 d PU A 2
F31 F 1.1212(8) 0.8105(8) 1.0894(5) 0.086(2) Uani 0.272(3) 1 d P A 2
F32 F 0.9797(15) 0.8602(11) 0.9936(12) 0.082(5) Uani 0.272(3) 1 d P A 2
F33 F 1.1962(12) 0.9672(13) 1.0250(14) 0.075(4) Uani 0.272(3) 1 d PU A 2
O2 O -0.13690(19) 0.31698(16) 0.40501(16) 0.0608(4) Uani 1 1 d D . .
H2AO H -0.095(3) 0.374(3) 0.4642(7) 0.091 Uiso 1 1 d D . .
H2BO H -0.121(3) 0.342(3) 0.3570(14) 0.091 Uiso 1 1 d D . .
O3 O -0.1048(6) 0.1109(3) 0.7776(3) 0.132(2) Uani 0.728(3) 1 d P . .
O4 O 0.0550(7) 0.0140(7) 0.7829(5) 0.0598(18) Uani 0.272(3) 1 d P . .
O5 O -0.0329(6) 0.0724(6) 0.7313(5) 0.0495(15) Uani 0.272(3) 1 d P . .

loop_
_atom_site_aniso_label
_atom_site_aniso_U_11
_atom_site_aniso_U_22
_atom_site_aniso_U_33
_atom_site_aniso_U_23
_atom_site_aniso_U_13
_atom_site_aniso_U_12
Ni1 0.01204(7) 0.01720(7) 0.02203(8) 0.00594(6) 0.00572(5) 0.00857(5)
N11 0.0131(4) 0.0188(5) 0.0248(5) 0.0063(4) 0.0058(4) 0.0095(4)
C12 0.0143(5) 0.0203(5) 0.0301(6) 0.0088(5) 0.0085(4) 0.0106(4)
C13 0.0163(5) 0.0237(6) 0.0357(7) 0.0117(5) 0.0112(5) 0.0131(5)
C14 0.0143(5) 0.0261(6) 0.0263(6) 0.0095(5) 0.0078(4) 0.0124(4)
C15 0.0140(5) 0.0244(6) 0.0286(6) 0.0045(5) 0.0043(4) 0.0106(4)
C16 0.0145(5) 0.0208(5) 0.0233(5) 0.0053(4) 0.0048(4) 0.0102(4)
C17 0.0152(5) 0.0268(6) 0.0329(7) 0.0083(5) 0.0086(5) 0.0131(5)
O11 0.0226(5) 0.0401(6) 0.0592(8) 0.0258(6) 0.0150(5) 0.0217(5)
O12 0.0181(4) 0.0258(5) 0.0560(7) 0.0118(5) 0.0168(5) 0.0124(4)
C20 0.0155(5) 0.0179(5) 0.0403(7) 0.0081(5) 0.0103(5) 0.0098(4)
C21 0.0221(6) 0.0206(6) 0.0660(11) 0.0086(7) 0.0145(7) 0.0133(5)
C60 0.0131(5) 0.0186(5) 0.0270(6) 0.0033(4) 0.0025(4) 0.0084(4)
C61 0.0154(5) 0.0217(6) 0.0362(7) 0.0013(5) 0.0001(5) 0.0074(5)
N21 0.0166(4) 0.0233(5) 0.0287(5) 0.0116(4) 0.0085(4) 0.0110(4)
C22 0.0168(5) 0.0246(6) 0.0434(8) 0.0173(6) 0.0110(5) 0.0129(5)
C23 0.0347(8) 0.0430(10) 0.0920(16) 0.0472(11) 0.0344(10) 0.0286(8)
C24 0.0438(10) 0.0613(13) 0.109(2) 0.0679(14) 0.0445(12) 0.0365(10)
C25 0.0309(8) 0.0527(11) 0.0622(12) 0.0422(10) 0.0272(8) 0.0250(8)
C26 0.0216(6) 0.0331(7) 0.0356(7) 0.0178(6) 0.0145(5) 0.0145(6)
N31 0.0169(4) 0.0200(5) 0.0242(5) 0.0053(4) 0.0071(4) 0.0073(4)
C32 0.0157(5) 0.0212(6) 0.0328(7) 0.0033(5) 0.0106(5) 0.0071(4)
C33 0.0323(8) 0.0349(8) 0.0416(9) -0.0024(7) 0.0150(7) 0.0159(7)
C34 0.0425(10) 0.0485(11) 0.0295(8) -0.0041(7) 0.0143(7) 0.0153(9)
C35 0.0345(8) 0.0405(9) 0.0226(7) 0.0056(6) 0.0067(6) 0.0075(7)
C36 0.0247(6) 0.0273(7) 0.0257(6) 0.0085(5) 0.0059(5) 0.0080(5)
N41 0.0189(5) 0.0221(5) 0.0235(5) 0.0062(4) 0.0072(4) 0.0124(4)
C42 0.0190(5) 0.0214(5) 0.0221(5) 0.0053(4) 0.0034(4) 0.0134(5)
C43 0.0267(6) 0.0270(6) 0.0239(6) 0.0042(5) 0.0010(5) 0.0165(5)
C44 0.0406(8) 0.0351(8) 0.0212(6) 0.0059(5) 0.0054(6) 0.0259(7)
C45 0.0391(8) 0.0370(8) 0.0257(6) 0.0128(6) 0.0151(6) 0.0273(7)
C46 0.0267(6) 0.0294(7) 0.0276(6) 0.0097(5) 0.0130(5) 0.0170(6)
N51 0.0139(4) 0.0179(4) 0.0240(5) 0.0065(4) 0.0049(4) 0.0079(4)
C52 0.0144(5) 0.0186(5) 0.0255(6) 0.0056(4) 0.0074(4) 0.0090(4)
C53 0.0185(5) 0.0216(6) 0.0335(7) 0.0091(5) 0.0111(5) 0.0071(5)
C54 0.0279(7) 0.0260(6) 0.0358(7) 0.0156(6) 0.0159(6) 0.0120(5)
C55 0.0293(7) 0.0288(7) 0.0317(7) 0.0152(6) 0.0097(6) 0.0146(6)
C56 0.0200(5) 0.0234(6) 0.0286(6) 0.0100(5) 0.0034(5) 0.0097(5)
O1 0.0139(4) 0.0223(4) 0.0347(5) 0.0079(4) 0.0079(4) 0.0099(4)
S2 0.0189(2) 0.0259(3) 0.0423(5) 0.0129(3) 0.0077(3) 0.0043(2)
O21 0.0475(14) 0.0384(12) 0.060(2) 0.0121(15) -0.0139(16) -0.0087(10)
O22 0.0348(19) 0.0398(15) 0.083(3) 0.0259(17) 0.035(2) 0.0187(14)
O23 0.0358(9) 0.0632(14) 0.0511(12) 0.0320(11) 0.0153(8) 0.0258(9)
C2 0.0304(11) 0.0449(15) 0.0692(19) 0.0268(14) 0.0222(12) 0.0215(11)
F21 0.099(4) 0.040(2) 0.124(4) 0.015(2) 0.024(3) 0.036(2)
F22 0.0577(12) 0.0679(14) 0.1030(17) 0.0617(13) 0.0372(12) 0.0340(11)
F23 0.075(3) 0.123(4) 0.180(5) 0.104(4) 0.088(3) 0.075(3)
S3 0.0220(7) 0.0327(9) 0.0364(12) 0.0101(8) 0.0041(8) 0.0007(6)
O31 0.038(4) 0.046(4) 0.055(5) 0.004(4) 0.011(4) -0.018(3)
O32 0.041(3) 0.120(7) 0.052(4) 0.050(4) 0.005(3) 0.012(4)
O33 0.034(4) 0.040(5) 0.024(2) 0.002(3) 0.005(2) 0.022(4)
C3 0.038(4) 0.055(5) 0.086(7) 0.018(5) 0.024(4) 0.028(4)
F31 0.101(5) 0.117(6) 0.056(3) 0.022(4) 0.031(3) 0.067(5)
F32 0.048(4) 0.043(4) 0.135(9) -0.016(5) 0.044(5) 0.023(3)
F33 0.029(3) 0.036(5) 0.099(7) -0.034(4) 0.010(3) -0.007(3)
O2 0.0545(10) 0.0420(8) 0.0716(11) 0.0231(8) 0.0200(9) 0.0051(7)
O3 0.205(5) 0.0436(16) 0.077(2) 0.0165(15) -0.055(3) 0.024(2)
O4 0.059(4) 0.060(4) 0.070(4) 0.021(3) 0.035(3) 0.031(3)
O5 0.054(3) 0.037(3) 0.059(4) 0.030(3) 0.013(3) 0.015(2)

loop_
_atom_type_symbol
_atom_type_description
_atom_type_scat_dispersion_real
_atom_type_scat_dispersion_imag
_atom_type_scat_source
C C 0.0033 0.0016 'International Tables Vol C Tables 4.2.6.8 and 6.1.1.4'
H H 0 0 'International Tables Vol C Tables 4.2.6.8 and 6.1.1.4'
N N 0.0061 0.0033 'International Tables Vol C Tables 4.2.6.8 and 6.1.1.4'
O O 0.0106 0.006 'International Tables Vol C Tables 4.2.6.8 and 6.1.1.4'
F F 0.0171 0.0103 'International Tables Vol C Tables 4.2.6.8 and 6.1.1.4'
S S 0.1246 0.1234 'International Tables Vol C Tables 4.2.6.8 and 6.1.1.4'
Ni Ni 0.3393 1.1124 'International Tables Vol C Tables 4.2.6.8 and 6.1.1.4'

loop_
_exptl_crystal_face_index_h
_exptl_crystal_face_index_k
_exptl_crystal_face_index_l
_exptl_crystal_face_perp_dist
2 1 2 0.0494
-1 0 0 0.037
1 -1 0 0.1114
-1 1 0 0.1105
0 -1 1 0.1641
6 8 -18 0.1649
-1 5 -4 0.1554
2 -5 -2 0.137
1 -1 -3 0.1637
-2 1 5 0.1357
3 -1 5 0.0958

loop_
_geom_angle_atom_site_label_1
_geom_angle_atom_site_label_2
_geom_angle_atom_site_label_3
_geom_angle
_geom_angle_site_symmetry_1
_geom_angle_site_symmetry_3
_geom_angle_publ_flag
N11 Ni1 O1 177.84(4) . . ?
N11 Ni1 N41 87.31(4) . . ?
O1 Ni1 N41 93.33(4) . . ?
N11 Ni1 N31 88.95(4) . . ?
O1 Ni1 N31 90.42(4) . . ?
N41 Ni1 N31 176.24(4) . . ?
N11 Ni1 N21 89.37(4) . . ?
O1 Ni1 N21 92.58(4) . . ?
N41 Ni1 N21 98.06(5) . . ?
N31 Ni1 N21 81.54(5) . . ?
N11 Ni1 N51 88.65(4) . . ?
O1 Ni1 N51 89.37(4) . . ?
N41 Ni1 N51 83.21(4) . . ?
N31 Ni1 N51 97.06(4) . . ?
N21 Ni1 N51 177.59(4) . . ?
C16 N11 C12 120.15(10) . . ?
C16 N11 Ni1 119.75(8) . . ?
C12 N11 Ni1 120.10(8) . . ?
N11 C12 C13 121.14(12) . . ?
N11 C12 C20 117.47(10) . . ?
C13 C12 C20 121.39(11) . . ?
C14 C13 C12 119.15(12) . . ?
C14 C13 H13 120.4 . . ?
C12 C13 H13 120.4 . . ?
C15 C14 C13 118.97(11) . . ?
C15 C14 C17 119.38(12) . . ?
C13 C14 C17 121.63(12) . . ?
C14 C15 C16 119.89(12) . . ?
C14 C15 H15 120.1 . . ?
C16 C15 H15 120.1 . . ?
N11 C16 C15 120.62(12) . . ?
N11 C16 C60 118.32(10) . . ?
C15 C16 C60 121.05(11) . . ?
O11 C17 O12 125.81(13) . . ?
O11 C17 C14 118.16(12) . . ?
O12 C17 C14 116.03(12) . . ?
C21 C20 C12 109.04(11) . . ?
C21 C20 C32 109.76(13) . . ?
C12 C20 C32 111.03(11) . . ?
C21 C20 C22 109.57(12) . . ?
C12 C20 C22 110.68(12) . . ?
C32 C20 C22 106.72(10) . . ?
C20 C21 H21A 109.5 . . ?
C20 C21 H21B 109.5 . . ?
H21A C21 H21B 109.5 . . ?
C20 C21 H21C 109.5 . . ?
H21A C21 H21C 109.5 . . ?
H21B C21 H21C 109.5 . . ?
C61 C60 C52 109.34(11) . . ?
C61 C60 C16 109.79(10) . . ?
C52 C60 C16 109.84(10) . . ?
C61 C60 C42 109.47(11) . . ?
C52 C60 C42 108.98(10) . . ?
C16 C60 C42 109.39(11) . . ?
C60 C61 H61A 109.5 . . ?
C60 C61 H61B 109.5 . . ?
H61A C61 H61B 109.5 . . ?
C60 C61 H61C 109.5 . . ?
H61A C61 H61C 109.5 . . ?
H61B C61 H61C 109.5 . . ?
C26 N21 C22 118.84(12) . . ?
C26 N21 Ni1 122.05(10) . . ?
C22 N21 Ni1 119.00(9) . . ?
N21 C22 C23 120.66(14) . . ?
N21 C22 C20 117.43(12) . . ?
C23 C22 C20 121.77(13) . . ?
C24 C23 C22 119.71(16) . . ?
C24 C23 H23 120.1 . . ?
C22 C23 H23 120.1 . . ?
C25 C24 C23 119.36(16) . . ?
C25 C24 H24 120.3 . . ?
C23 C24 H24 120.3 . . ?
C24 C25 C26 118.17(15) . . ?
C24 C25 H25 120.9 . . ?
C26 C25 H25 120.9 . . ?
N21 C26 C25 123.15(15) . . ?
N21 C26 H26 118.4 . . ?
C25 C26 H26 118.4 . . ?
C36 N31 C32 118.97(13) . . ?
C36 N31 Ni1 122.13(10) . . ?
C32 N31 Ni1 118.89(10) . . ?
N31 C32 C33 120.34(15) . . ?
N31 C32 C20 117.49(12) . . ?
C33 C32 C20 121.99(14) . . ?
C34 C33 C32 119.72(17) . . ?
C34 C33 H33 120.1 . . ?
C32 C33 H33 120.1 . . ?
C35 C34 C33 119.71(16) . . ?
C35 C34 H34 120.1 . . ?
C33 C34 H34 120.1 . . ?
C34 C35 C36 117.94(17) . . ?
C34 C35 H35 121 . . ?
C36 C35 H35 121 . . ?
N31 C36 C35 123.18(16) . . ?
N31 C36 H36 118.4 . . ?
C35 C36 H36 118.4 . . ?
C46 N41 C42 118.68(12) . . ?
C46 N41 Ni1 121.89(10) . . ?
C42 N41 Ni1 119.43(9) . . ?
N41 C42 C43 120.86(13) . . ?
N41 C42 C60 117.43(11) . . ?
C43 C42 C60 121.70(12) . . ?
C44 C43 C42 119.50(14) . . ?
C44 C43 H43 120.2 . . ?
C42 C43 H43 120.2 . . ?
C45 C44 C43 119.47(14) . . ?
C45 C44 H44 120.3 . . ?
C43 C44 H44 120.3 . . ?
C44 C45 C46 118.07(14) . . ?
C44 C45 H45 121 . . ?
C46 C45 H45 121 . . ?
N41 C46 C45 123.37(15) . . ?
N41 C46 H46 118.3 . . ?
C45 C46 H46 118.3 . . ?
C56 N51 C52 118.57(11) . . ?
C56 N51 Ni1 121.83(9) . . ?
C52 N51 Ni1 119.56(9) . . ?
N51 C52 C53 121.17(12) . . ?
N51 C52 C60 116.87(11) . . ?
C53 C52 C60 121.91(12) . . ?
C54 C53 C52 119.74(13) . . ?
C54 C53 H53 120.1 . . ?
C52 C53 H53 120.1 . . ?
C55 C54 C53 118.81(13) . . ?
C55 C54 H54 120.6 . . ?
C53 C54 H54 120.6 . . ?
C54 C55 C56 118.50(14) . . ?
C54 C55 H55 120.7 . . ?
C56 C55 H55 120.7 . . ?
N51 C56 C55 123.08(13) . . ?
N51 C56 H56 118.5 . . ?
C55 C56 H56 118.5 . . ?
Ni1 O1 H1AO 123.7(16) . . ?
Ni1 O1 H1BO 115.9(17) . . ?
H1AO O1 H1BO 105.3(18) . . ?
O23 S2 O22 115.1(3) . . ?
O23 S2 O21 115.46(18) . . ?
O22 S2 O21 115.5(3) . . ?
O23 S2 C2 104.22(16) . . ?
O22 S2 C2 103.2(3) . . ?
O21 S2 C2 100.5(2) . . ?
F21 C2 F22 106.6(4) . . ?
F21 C2 F23 109.8(5) . . ?
F22 C2 F23 108.6(4) . . ?
F21 C2 S2 110.0(3) . . ?
F22 C2 S2 113.0(2) . . ?
F23 C2 S2 108.7(3) . . ?
O31 S3 O33 115.9(9) . . ?
O31 S3 O32 115.0(5) . . ?
O33 S3 O32 113.6(8) . . ?
O31 S3 C3 104.9(6) . . ?
O33 S3 C3 103.7(6) . . ?
O32 S3 C3 101.4(6) . . ?
F31 C3 F33 111.9(13) . . ?
F31 C3 F32 111.9(10) . . ?
F33 C3 F32 101.8(11) . . ?
F31 C3 S3 109.2(7) . . ?
F33 C3 S3 112.5(9) . . ?
F32 C3 S3 109.4(8) . . ?
H2AO O2 H2BO 117(3) . . ?

loop_
_geom_bond_atom_site_label_1
_geom_bond_atom_site_label_2
_geom_bond_distance
_geom_bond_site_symmetry_2
_geom_bond_publ_flag
Ni1 N11 2.0452(10) . ?
Ni1 O1 2.0522(9) . ?
Ni1 N41 2.0899(12) . ?
Ni1 N31 2.0943(12) . ?
Ni1 N21 2.0965(12) . ?
Ni1 N51 2.1001(11) . ?
N11 C16 1.3474(17) . ?
N11 C12 1.3510(16) . ?
C12 C13 1.3925(17) . ?
C12 C20 1.5432(19) . ?
C13 C14 1.3871(19) . ?
C13 H13 0.95 . ?
C14 C15 1.3826(19) . ?
C14 C17 1.5181(17) . ?
C15 C16 1.3918(17) . ?
C15 H15 0.95 . ?
C16 C60 1.5436(18) . ?
C17 O11 1.2393(18) . ?
C17 O12 1.2625(18) . ?
C20 C21 1.5375(19) . ?
C20 C32 1.543(2) . ?
C20 C22 1.551(2) . ?
C21 H21A 0.98 . ?
C21 H21B 0.98 . ?
C21 H21C 0.98 . ?
C60 C61 1.5388(18) . ?
C60 C52 1.5396(19) . ?
C60 C42 1.5438(19) . ?
C61 H61A 0.98 . ?
C61 H61B 0.98 . ?
C61 H61C 0.98 . ?
N21 C26 1.3435(17) . ?
N21 C22 1.3489(17) . ?
C22 C23 1.390(2) . ?
C23 C24 1.388(3) . ?
C23 H23 0.95 . ?
C24 C25 1.374(3) . ?
C24 H24 0.95 . ?
C25 C26 1.381(2) . ?
C25 H25 0.95 . ?
C26 H26 0.95 . ?
N31 C36 1.3427(19) . ?
N31 C32 1.3487(18) . ?
C32 C33 1.393(2) . ?
C33 C34 1.388(3) . ?
C33 H33 0.95 . ?
C34 C35 1.366(3) . ?
C34 H34 0.95 . ?
C35 C36 1.387(2) . ?
C35 H35 0.95 . ?
C36 H36 0.95 . ?
N41 C46 1.3439(18) . ?
N41 C42 1.3518(17) . ?
C42 C43 1.3927(19) . ?
C43 C44 1.391(2) . ?
C43 H43 0.95 . ?
C44 C45 1.376(2) . ?
C44 H44 0.95 . ?
C45 C46 1.383(2) . ?
C45 H45 0.95 . ?
C46 H46 0.95 . ?
N51 C56 1.3418(17) . ?
N51 C52 1.3488(16) . ?
C52 C53 1.3918(19) . ?
C53 C54 1.390(2) . ?
C53 H53 0.95 . ?
C54 C55 1.380(2) . ?
C54 H54 0.95 . ?
C55 C56 1.388(2) . ?
C55 H55 0.95 . ?
C56 H56 0.95 . ?
O1 H1AO 0.854(15) . ?
O1 H1BO 0.828(15) . ?
S2 O23 1.418(2) . ?
S2 O22 1.431(6) . ?
S2 O21 1.441(3) . ?
S2 C2 1.833(3) . ?
C2 F21 1.301(7) . ?
C2 F22 1.310(4) . ?
C2 F23 1.322(6) . ?
S3 O31 1.414(9) . ?
S3 O33 1.438(17) . ?
S3 O32 1.487(8) . ?
S3 C3 1.814(10) . ?
C3 F31 1.322(13) . ?
C3 F33 1.335(16) . ?
C3 F32 1.410(16) . ?
O2 H2AO 0.851(13) . ?
O2 H2BO 0.824(16) . ?

loop_
_geom_hbond_atom_site_label_D
_geom_hbond_atom_site_label_H
_geom_hbond_atom_site_label_A
_geom_hbond_distance_DH
_geom_hbond_distance_HA
_geom_hbond_distance_DA
_geom_hbond_angle_DHA
_geom_hbond_site_symmetry_A
O1 H1AO O12 0.854(15) 1.883(17) 2.7100(14) 163(2) 1_655
O1 H1BO O21 0.828(15) 1.841(16) 2.660(4) 170(3) .
O1 H1BO O31 0.828(15) 1.893(18) 2.700(9) 165(2) .
O2 H2AO O11 0.851(13) 2.116(9) 2.915(2) 156(3) .
O2 H2BO O11 0.824(16) 2.29(3) 2.826(2) 123(2) 2_566
